data_7221635
loop_
_publ_author_name
'Belikov, Mikhail Yu'
'Fedoseev, Sergey V.'
'Ievlev, Mikhail Yu'
'Ershov, Oleg V.'
'Tafeenko, Viktor'

_publ_section_title
;
 Interaction of 4-oxoalkane-1,1,2,2-tetracarbonitriles with Lawesson's
 reagent -- a new approach to the synthesis of
 2,2'-disulfanediylbis(1H-pyrroles). The synthesis of photochromic
 diarylethene with disulfide bridge
;
_journal_name_full 'RSC Adv.'
_journal_paper_doi 10.1039/C5RA11304K
_journal_year 2015
_chemical_formula_moiety 'C22 H26 N4 S2'
_chemical_formula_sum 'C22 H26 N4 S2'
_chemical_formula_weight 410.59
_chemical_melting_point 499.5(5)
_chemical_name_common 2,2'-disulfanediylbis(4,5,6,7,8,9-hexahydro-1H-cycloocta[b]pyrrole-3-carbonitrile)
_chemical_name_systematic 2,2'-disulfanediylbis(4,5,6,7,8,9-hexahydro-1H-cycloocta[b]pyrrole-3-carbonitrile)
_space_group_IT_number 60
_symmetry_cell_setting orthorhombic
_symmetry_space_group_name_Hall '-P 2ac 2b'
_symmetry_space_group_name_H-M 'P b n a'
_atom_sites_solution_hydrogens geom
_atom_sites_solution_primary direct
_atom_sites_solution_secondary difmap
_audit_creation_method SHELXL-97
_audit_update_record
;
2015-06-11 deposited with the CCDC.
2015-07-23 downloaded from the CCDC.
;
_cell_angle_alpha 90.00
_cell_angle_beta 90.00
_cell_angle_gamma 90.00
_cell_formula_units_Z 4
_cell_length_a 9.6655(3)
_cell_length_b 13.8908(6)
_cell_length_c 16.1834(7)
_cell_measurement_temperature 295(2)
_cell_volume 2172.81(15)
_computing_cell_refinement 'STOE X-AREA'
_computing_data_collection 'STOE X-AREA'
_computing_data_reduction 'STOE X-RED'
_computing_structure_refinement 'SHELXL-97 (Sheldrick, 1997)'
_computing_structure_solution 'SHELXS-97 (Sheldrick, 2008)'
_diffrn_ambient_temperature 295
_diffrn_detector Pilatus100K
_diffrn_detector_area_resol_mean 5.81
_diffrn_measured_fraction_theta_full 0.997
_diffrn_measured_fraction_theta_max 0.997
_diffrn_measurement_details ' 2361 frames, detector distance = 42 mm'
_diffrn_measurement_device_type STOE
_diffrn_measurement_method 'rotation method'
_diffrn_radiation_collimation 'focusing mirrors'
_diffrn_radiation_monochromator none
_diffrn_radiation_polarisn_norm 0
_diffrn_radiation_type 'Cu K\a'
_diffrn_radiation_wavelength 1.54186
_diffrn_reflns_av_R_equivalents 0.1183
_diffrn_reflns_av_sigmaI/netI 0.1424
_diffrn_reflns_limit_h_max 11
_diffrn_reflns_limit_h_min -7
_diffrn_reflns_limit_k_max 16
_diffrn_reflns_limit_k_min -17
_diffrn_reflns_limit_l_max 19
_diffrn_reflns_limit_l_min -20
_diffrn_reflns_number 8748
_diffrn_reflns_theta_full 72.73
_diffrn_reflns_theta_max 72.73
_diffrn_reflns_theta_min 5.33
_diffrn_source 'Cu GeniX 3D'
_diffrn_source_current 0.600
_diffrn_source_power 0.030
_diffrn_source_voltage 50
_diffrn_standards_decay_% 0
_exptl_absorpt_coefficient_mu 2.325
_exptl_absorpt_correction_T_max 0.884
_exptl_absorpt_correction_T_min 0.750
_exptl_absorpt_correction_type multi-scan
_exptl_absorpt_process_details
;
[c.f. r.h. blessing, acta cryst. (1995), a51, 33-38]
;
_exptl_crystal_colour yellow
_exptl_crystal_density_diffrn 1.255
_exptl_crystal_density_method 'not measured'
_exptl_crystal_description prism
_exptl_crystal_F_000 872
_exptl_crystal_size_max .14
_exptl_crystal_size_mid .1
_exptl_crystal_size_min .08
_refine_diff_density_max 0.234
_refine_diff_density_min -0.145
_refine_diff_density_rms 0.036
_refine_ls_extinction_coef 0.00052(4)
_refine_ls_extinction_expression Fc^*^=kFc[1+0.001xFc^2^\l^3^/sin(2\q)]^-1/4^
_refine_ls_extinction_method SHELXL
_refine_ls_goodness_of_fit_ref 0.969
_refine_ls_hydrogen_treatment mixed
_refine_ls_matrix_type full
_refine_ls_number_parameters 132
_refine_ls_number_reflns 2154
_refine_ls_number_restraints 0
_refine_ls_restrained_S_all 0.969
_refine_ls_R_factor_all 0.1533
_refine_ls_R_factor_gt 0.0405
_refine_ls_shift/su_max 0.000
_refine_ls_shift/su_mean 0.000
_refine_ls_structure_factor_coef Fsqd
_refine_ls_weighting_details 'calc w=1/[\s^2^(Fo^2^)+(0.0001P)^2^+0.0000P] where P=(Fo^2^+2Fc^2^)/3'
_refine_ls_weighting_scheme calc
_refine_ls_wR_factor_gt 0.0594
_refine_ls_wR_factor_ref 0.0768
_reflns_number_gt 1692
_reflns_number_total 2154
_reflns_threshold_expression >2sigma(I)
_cod_data_source_file c5ra11304k2.cif
_cod_data_source_block fs774
_cod_depositor_comments
;
The following automatic conversions were performed:

'_chemical_melting_point' value '499-500' was changed to '499.5(5)' -
the average value was taken and precision was estimated.

'_symmetry_cell_setting' value 'ORTHORHOMBIC' changed to
'orthorhombic' according to
/usr/data/users/saulius/crontab/automatic-downloads/rss-feeds/RSC/lib/dictionaries/cif_core.dic
dictionary named 'cif_core.dic' version 2.4.2 from 2011-04-26.

Automatic conversion script
Id: cif_fix_values 3271 2015-04-21 07:52:19Z andrius 
;
_cod_original_sg_symbol_H-M 'p bna'
_cod_database_code 7221635

loop_
_symmetry_equiv_pos_as_xyz
'x, y, z'
'-x+1/2, -y, z+1/2'
'x, -y+1/2, -z'
'-x+1/2, y+1/2, -z+1/2'
'-x, -y, -z'
'x-1/2, y, -z-1/2'
'-x, y-1/2, z'
'x-1/2, -y-1/2, z-1/2'

loop_
_atom_site_label
_atom_site_type_symbol
_atom_site_fract_x
_atom_site_fract_y
_atom_site_fract_z
_atom_site_U_iso_or_equiv
_atom_site_adp_type
_atom_site_occupancy
_atom_site_symmetry_multiplicity
_atom_site_calc_flag
_atom_site_refinement_flags
S1 S 0.14336(9) 0.27226(6) 0.43811(6) 0.0670(3) Uani 1 1 d .
N1 N -0.0355(3) 0.1327(2) 0.38149(19) 0.0574(7) Uani 1 1 d .
N2 N -0.1488(4) 0.4624(2) 0.3936(2) 0.0937(10) Uani 1 1 d .
C2 C -0.0095(3) 0.2266(2) 0.3995(2) 0.0538(8) Uani 1 1 d .
C3 C -0.1252(3) 0.2779(2) 0.37546(19) 0.0510(8) Uani 1 1 d .
C4 C -0.2208(4) 0.2140(2) 0.34012(19) 0.0555(9) Uani 1 1 d .
C5 C -0.1638(4) 0.1234(2) 0.34546(19) 0.0572(9) Uani 1 1 d .
C6 C -0.2208(4) 0.0289(2) 0.3201(3) 0.0830(12) Uani 1 1 d .
H6A H -0.1456 -0.0173 0.3189 0.100 Uiso 1 1 calc R
H6B H -0.2559 0.0348 0.2642 0.100 Uiso 1 1 calc R
C7 C -0.3340(4) -0.0110(2) 0.3736(3) 0.0954(13) Uani 1 1 d .
H7A H -0.2998 -0.0138 0.4300 0.114 Uiso 1 1 calc R
H7B H -0.3518 -0.0766 0.3562 0.114 Uiso 1 1 calc R
C8 C -0.4697(5) 0.0422(3) 0.3744(4) 0.1243(18) Uani 1 1 d .
H8A H -0.4967 0.0527 0.3173 0.149 Uiso 1 1 calc R
H8B H -0.5383 -0.0002 0.3986 0.149 Uiso 1 1 calc R
C9 C -0.4789(4) 0.1341(4) 0.4168(3) 0.1169(18) Uani 1 1 d .
H9A H -0.4024 0.1377 0.4555 0.140 Uiso 1 1 calc R
H9B H -0.5634 0.1340 0.4491 0.140 Uiso 1 1 calc R
C10 C -0.4775(4) 0.2258(3) 0.3652(3) 0.0905(13) Uani 1 1 d .
H10A H -0.5633 0.2289 0.3343 0.109 Uiso 1 1 calc R
H10B H -0.4762 0.2804 0.4026 0.109 Uiso 1 1 calc R
C11 C -0.3599(4) 0.2368(2) 0.3056(2) 0.0765(10) Uani 1 1 d .
H11A H -0.3767 0.1951 0.2586 0.092 Uiso 1 1 calc R
H11B H -0.3591 0.3025 0.2856 0.092 Uiso 1 1 calc R
C12 C -0.1384(4) 0.3794(3) 0.3846(2) 0.0686(9) Uani 1 1 d .
H1 H 0.034(3) 0.075(2) 0.3886(19) 0.074(10) Uiso 1 1 d .

loop_
_atom_site_aniso_label
_atom_site_aniso_U_11
_atom_site_aniso_U_22
_atom_site_aniso_U_33
_atom_site_aniso_U_23
_atom_site_aniso_U_13
_atom_site_aniso_U_12
S1 0.0514(5) 0.0621(5) 0.0875(6) -0.0003(6) 0.0097(6) -0.0104(5)
N1 0.060(2) 0.0437(18) 0.068(2) -0.0070(17) 0.0082(18) 0.0010(16)
N2 0.085(2) 0.0506(18) 0.146(3) -0.005(2) -0.021(3) -0.001(2)
C2 0.060(2) 0.0462(19) 0.055(2) -0.004(2) 0.0097(16) -0.008(2)
C3 0.057(2) 0.0407(18) 0.055(2) 0.005(2) -0.0011(19) 0.000(2)
C4 0.058(2) 0.049(2) 0.059(2) -0.001(2) -0.0053(19) -0.0064(19)
C5 0.060(3) 0.051(2) 0.061(2) -0.0068(18) 0.0010(19) -0.012(2)
C6 0.086(3) 0.055(3) 0.108(3) -0.020(2) 0.000(3) -0.008(2)
C7 0.086(3) 0.055(2) 0.145(4) 0.002(3) 0.014(3) -0.007(2)
C8 0.092(4) 0.092(4) 0.189(6) 0.022(4) 0.024(4) -0.009(3)
C9 0.091(3) 0.094(3) 0.166(6) 0.007(4) 0.039(3) -0.001(3)
C10 0.071(3) 0.070(3) 0.131(4) 0.011(3) -0.019(3) 0.006(2)
C11 0.091(3) 0.058(2) 0.080(3) 0.011(2) -0.026(3) -0.011(3)
C12 0.060(2) 0.061(2) 0.085(3) 0.006(2) -0.011(3) -0.003(2)

loop_
_atom_type_symbol
_atom_type_description
_atom_type_scat_dispersion_real
_atom_type_scat_dispersion_imag
_atom_type_scat_source
C C 0.0181 0.0091 'International Tables Vol C Tables 4.2.6.8 and 6.1.1.4'
H H 0.0000 0.0000 'International Tables Vol C Tables 4.2.6.8 and 6.1.1.4'
N N 0.0311 0.0180 'International Tables Vol C Tables 4.2.6.8 and 6.1.1.4'
S S 0.3331 0.5567 'International Tables Vol C Tables 4.2.6.8 and 6.1.1.4'

loop_
_geom_angle_atom_site_label_1
_geom_angle_atom_site_label_2
_geom_angle_atom_site_label_3
_geom_angle
_geom_angle_site_symmetry_3
C2 S1 S1 103.76(11) 3_556
C2 N1 C5 110.3(3) .
N1 C2 C3 106.6(3) .
N1 C2 S1 126.1(3) .
C3 C2 S1 127.2(3) .
C2 C3 C4 108.7(3) .
C2 C3 C12 123.7(3) .
C4 C3 C12 127.6(3) .
C5 C4 C3 106.8(3) .
C5 C4 C11 125.4(3) .
C3 C4 C11 127.8(3) .
C4 C5 N1 107.6(3) .
C4 C5 C6 130.1(3) .
N1 C5 C6 122.3(3) .
C5 C6 C7 116.0(3) .
C6 C7 C8 117.3(3) .
C9 C8 C7 119.2(4) .
C8 C9 C10 118.4(4) .
C11 C10 C9 116.4(3) .
C4 C11 C10 115.0(3) .
N2 C12 C3 178.8(4) .

loop_
_geom_bond_atom_site_label_1
_geom_bond_atom_site_label_2
_geom_bond_distance
_geom_bond_site_symmetry_2
S1 C2 1.725(3) .
S1 S1 2.0964(18) 3_556
N1 C2 1.361(4) .
N1 C5 1.376(4) .
N2 C12 1.166(4) .
C2 C3 1.383(4) .
C3 C4 1.404(4) .
C3 C12 1.423(4) .
C4 C5 1.377(4) .
C4 C11 1.490(4) .
C5 C6 1.482(4) .
C6 C7 1.501(5) .
C7 C8 1.506(6) .
C8 C9 1.452(5) .
C9 C10 1.523(5) .
C10 C11 1.498(5) .
